data_9017191
loop_
_publ_author_name
'Vignola, P.'
'Gatta, G. D.'
'Hatert, F.'
'Guastoni, A.'
'Bersani, D.'

_publ_section_title
;
 On the crystal-chemistry of a near-endmember triplite, Mn2+2(PO4)F,
 from the Codera Valley (Sondrio Province, Central Alps, Italy)
;
_journal_name_full 'The Canadian Mineralogist'
_journal_page_first 235
_journal_page_last 245
_journal_volume 52
_journal_year 2014
_chemical_compound_source 'Codera Valley, Sondrio, Central Alps, Italy'
_chemical_formula_sum 'F Fe0.036 Mn1.964 O4 P'
_chemical_name_mineral Triplite
_space_group_IT_number 15
_space_group_name_Hall '-I 2ya'
_space_group_name_H-M_alt 'I 1 2/a 1'
_symmetry_space_group_name_H-M 'I 1 2/a 1'
_cell_angle_alpha 90
_cell_angle_beta 106.16
_cell_angle_gamma 90
_cell_length_a 12.109
_cell_length_b 6.5162
_cell_length_c 10.117
_cell_formula_units_Z 8
_cell_volume 766.737
_database_code_amcsd 0020668
_exptl_crystal_density_diffrn 3.879
_cod_data_source_file inputs/fixed/downloads/07/07403.cif
_cod_data_source_block 07403
_cod_original_formula_sum '(Mn1.964 Fe.036) P O4 F'
_cod_database_code 9017191

loop_
_space_group_symop_operation_xyz
x,y,z
1/2+x,1/2+y,1/2+z
1/2-x,y,-z
-x,1/2+y,1/2-z
1/2+x,-y,z
+x,1/2-y,1/2+z
-x,-y,-z
1/2-x,1/2-y,1/2-z

loop_
_atom_site_aniso_label
_atom_site_aniso_U_11
_atom_site_aniso_U_22
_atom_site_aniso_U_33
_atom_site_aniso_U_12
_atom_site_aniso_U_13
_atom_site_aniso_U_23
MnM1 0.01020 0.01190 0.00910 0.00290 0.00200 0.00000
FeM1 0.01020 0.01190 0.00910 0.00290 0.00200 0.00000
MnM2 0.01160 0.00720 0.00910 -0.00090 0.00290 -0.00070
FeM2 0.01160 0.00720 0.00910 -0.00090 0.00290 -0.00070
P 0.00760 0.00600 0.00810 0.00010 0.00290 0.00010
O1 0.01510 0.00920 0.01280 -0.00280 0.00730 -0.00320
O2 0.00900 0.01650 0.00990 -0.00245 0.00090 -0.00030
O3 0.01350 0.01330 0.01610 -0.00020 0.00890 0.00180
O4 0.01300 0.00890 0.01470 0.00110 0.00170 0.00200
F 0.01680 0.02020 0.01770 0.00120 -0.00110 -0.00600

loop_
_atom_site_label
_atom_site_fract_x
_atom_site_fract_y
_atom_site_fract_z
_atom_site_occupancy
_atom_site_U_iso_or_equiv
MnM1 0.19521 -0.01430 0.18824 0.97100 0.01050
FeM1 0.19521 -0.01430 0.18824 0.02900 0.01050
MnM2 0.09364 0.14593 0.44514 0.99300 0.00930
FeM2 0.09364 0.14593 0.44514 0.00700 0.00930
P 0.07372 0.65721 0.37919 1.00000 0.00710
O1 0.05661 0.83127 0.47407 1.00000 0.01170
O2 0.95951 0.60809 0.27198 1.00000 0.01220
O3 0.16461 0.71588 0.30680 1.00000 0.01340
O4 0.11718 0.46828 0.47054 1.00000 0.01260
F 0.26581 0.15469 0.37280 1.00000 0.01940

loop_
_cod_related_entry_id
_cod_related_entry_database
_cod_related_entry_code
1 AMCSD 0020668
